data_7712498
loop_
_publ_author_name
'Yi, Cheng'
'Zhang, Shi-Hui'
'Zhao, Liang'
'Yao, Nian-Tao'
'Zhao, Guo-Hui'
'Meng, Yin-Shan'
'Liu, Tao'

_publ_section_title
;
 Constructing Spin Crossover-Fluorescence Bifunctional Iron(II) complexes
 based on Tetraphenyl Ethylene-Decorated AIEgen
;
_journal_name_full 'Dalton Transactions'
_journal_paper_doi 10.1039/D2DT04130H
_journal_year 2023
_chemical_formula_moiety 'C78 H58 Fe N10, 2(Cl O4), 0.764(C H2 Cl2), 2(C H4 O), 1[CH3OH], 1[]'
_chemical_formula_sum 'C81.76 H71.53 Cl3.53 Fe N10 O11'
_chemical_formula_weight 1551.10
_chemical_properties_physical Efflorescent
_space_group_crystal_system triclinic
_space_group_IT_number 2
_space_group_name_Hall '-P 1'
_space_group_name_H-M_alt 'P -1'
_atom_sites_solution_hydrogens geom
_atom_sites_solution_primary iterative
_audit_creation_date 2023-02-07
_audit_creation_method
;
Olex2 1.3
(compiled Nov 21 2019 18:26:39 for OlexSys, GUI svn.r6003)
;
_audit_update_record
;
2023-02-09 deposited with the CCDC.	2023-02-24 downloaded from the CCDC.
;
_cell_angle_alpha 63.7760(10)
_cell_angle_beta 84.270(2)
_cell_angle_gamma 86.755(2)
_cell_formula_units_Z 2
_cell_length_a 12.9914(6)
_cell_length_b 17.0329(8)
_cell_length_c 18.9494(8)
_cell_measurement_reflns_used 9809
_cell_measurement_temperature 120.97
_cell_measurement_theta_max 25.39
_cell_measurement_theta_min 2.40
_cell_volume 3742.4(3)
_computing_cell_refinement 'SAINT V8.38A (Bruker, 2018)'
_computing_data_collection 'SAINT V8.38A (Bruker, 2018)'
_computing_data_reduction 'SAINT V8.38A (Bruker, 2018)'
_computing_molecular_graphics 'Olex2 1.3 (Dolomanov et al., 2009)'
_computing_publication_material 'Olex2 1.3 (Dolomanov et al., 2009)'
_computing_structure_refinement 'olex2.refine 1.3 (Bourhis et al., 2015)'
_computing_structure_solution 'olex2.solve 1.3 (Bourhis et al., 2015)'
_diffrn_ambient_temperature 120.97
_diffrn_measured_fraction_theta_full 0.991
_diffrn_measured_fraction_theta_max 0.990
_diffrn_measurement_device_type 'Bruker APEX-II CCD'
_diffrn_measurement_method '\f and \w scans'
_diffrn_radiation_type MoK\a
_diffrn_radiation_wavelength 0.71073
_diffrn_reflns_av_R_equivalents 0.0566
_diffrn_reflns_av_unetI/netI 0.0678
_diffrn_reflns_Laue_measured_fraction_full 0.991
_diffrn_reflns_Laue_measured_fraction_max 0.990
_diffrn_reflns_limit_h_max 14
_diffrn_reflns_limit_h_min -15
_diffrn_reflns_limit_k_max 20
_diffrn_reflns_limit_k_min -20
_diffrn_reflns_limit_l_max 22
_diffrn_reflns_limit_l_min -22
_diffrn_reflns_number 40737
_diffrn_reflns_point_group_measured_fraction_full 0.991
_diffrn_reflns_point_group_measured_fraction_max 0.990
_diffrn_reflns_theta_full 25.242
_diffrn_reflns_theta_max 25.403
_diffrn_reflns_theta_min 2.396
_diffrn_standards_number 0
_exptl_absorpt_coefficient_mu 0.397
_exptl_absorpt_correction_T_max 0.7851
_exptl_absorpt_correction_T_min 0.4429
_exptl_absorpt_correction_type multi-scan
_exptl_absorpt_process_details SADABS
_exptl_crystal_colour yellow
_exptl_crystal_colour_primary yellow
_exptl_crystal_density_diffrn 1.376
_exptl_crystal_description prism
_exptl_crystal_F_000 1612
_exptl_crystal_preparation 'Magnetic properties,Luminescent'
_exptl_crystal_size_max 0.05
_exptl_crystal_size_mid 0.005
_exptl_crystal_size_min 0.001
_refine_diff_density_max 1.535
_refine_diff_density_min -0.629
_refine_diff_density_rms 0.069
_refine_ls_extinction_method none
_refine_ls_goodness_of_fit_ref 1.027
_refine_ls_hydrogen_treatment constr
_refine_ls_matrix_type full
_refine_ls_number_parameters 960
_refine_ls_number_reflns 13655
_refine_ls_number_restraints 0
_refine_ls_restrained_S_all 1.027
_refine_ls_R_factor_all 0.0705
_refine_ls_R_factor_gt 0.0524
_refine_ls_shift/su_max 0.001
_refine_ls_shift/su_mean 0.000
_refine_ls_structure_factor_coef Fsqd
_refine_ls_weighting_details 'w=1/[\s^2^(Fo^2^)+(0.0535P)^2^+4.6258P] where P=(Fo^2^+2Fc^2^)/3'
_refine_ls_weighting_scheme calc
_refine_ls_wR_factor_gt 0.1288
_refine_ls_wR_factor_ref 0.1401
_reflns_Friedel_coverage 0.000
_reflns_number_gt 10810
_reflns_number_total 13655
_reflns_threshold_expression 'I > 2\s(I)'
_cod_data_source_file d2dt04130h2.cif
_cod_data_source_block 120k1_sq
_cod_database_code 7712498
_shelx_shelxl_version_number 2018/3
_shelx_space_group_comment
;
The symmetry employed for this shelxl refinement is uniquely defined
by the following loop, which should always be used as a source of
symmetry information in preference to the above space-group names.
They are only intended as comments.
;
_shelx_estimated_absorpt_t_max 1.000
_shelx_estimated_absorpt_t_min 0.980
_olex2_refinement_description
;
1. Fixed Uiso
 At 1.2 times of:
  All C(H) groups, All C(H,H) groups
 At 1.5 times of:
  All C(H,H,H) groups, All O(H) groups
2. Others
 Sof(Cl3)=Sof(Cl4)=Sof(C79)=Sof(H79a)=Sof(H79b)=FVAR(1)
3.a Secondary CH2 refined with riding coordinates:
 C79(H79a,H79b)
3.b Aromatic/amide H refined with riding coordinates:
 C1(H1), C2(H2), C3(H3), C4(H4), C5(H5), C6(H6), C8(H8), C10(H10), C12(H12),
 C13(H13), C15(H15), C16(H16), C18(H18), C19(H19), C22(H22), C23(H23), C24(H24),
  C25(H25), C26(H26), C29(H29), C30(H30), C31(H31), C32(H32), C33(H33),
 C35(H35), C36(H36), C37(H37), C38(H38), C39(H39), C40(H40), C41(H41), C42(H42),
  C43(H43), C44(H44), C45(H45), C47(H47), C49(H49), C51(H51), C52(H52),
 C54(H54), C55(H55), C57(H57), C58(H58), C61(H61), C62(H62), C63(H63), C64(H64),
  C65(H65), C68(H68), C69(H69), C70(H70), C71(H71), C72(H72), C74(H74),
 C75(H75), C76(H76), C77(H77), C78(H78)
3.c Idealised Me refined as rotating group:
 C80(H80a,H80b,H80c), C81(H81a,H81b,H81c)
3.d Idealised tetrahedral OH refined as rotating group:
 O9(H9), O10(H10a)
;
_platon_squeeze_special_details
;
A solvent mask was calculated and 35 electrons were 
found in a volume of 169\%A^3^ in 2 voids per unit cell. 
This is consistent with the presence of 
1[CH3OH] per Asymmetric Unit 
which account for 36 electrons 
per unit cell.
;
_platon_squeeze_void_probe_radius 1.20
_olex2_submission_special_instructions 'No special instructions were received'

loop_
_space_group_symop_operation_xyz
'x, y, z'
'-x, -y, -z'

loop_
_atom_site_label
_atom_site_type_symbol
_atom_site_fract_x
_atom_site_fract_y
_atom_site_fract_z
_atom_site_U_iso_or_equiv
_atom_site_adp_type
_atom_site_occupancy
_atom_site_site_symmetry_order
_atom_site_calc_flag
_atom_site_refinement_flags_posn
_atom_site_refinement_flags_adp
_atom_site_refinement_flags_occupancy
_atom_site_disorder_assembly
_atom_site_disorder_group
Fe1 Fe 0.24227(3) 0.25620(3) 0.25304(2) 0.01807(11) Uani 1 1 d . . . . .
N1 N 0.30558(17) 0.31058(14) 0.14789(12) 0.0165(5) Uani 1 1 d . . . . .
N2 N 0.38309(19) 0.27513(15) 0.27348(12) 0.0214(5) Uani 1 1 d . . . . .
N3 N 0.12478(18) 0.25958(15) 0.19334(12) 0.0205(5) Uani 1 1 d . . . . .
N4 N 0.17904(18) 0.20036(15) 0.35804(13) 0.0204(5) Uani 1 1 d . . . . .
N5 N 0.27709(19) 0.13109(16) 0.27988(13) 0.0241(5) Uani 1 1 d . . . . .
N6 N 0.18268(18) 0.35991(15) 0.26533(12) 0.0202(5) Uani 1 1 d . . . . .
N7 N 0.44936(18) 0.31057(15) 0.20531(12) 0.0193(5) Uani 1 1 d . . . . .
N8 N 0.14757(18) 0.30201(15) 0.11236(12) 0.0195(5) Uani 1 1 d . . . . .
N9 N 0.12672(19) 0.33606(15) 0.33774(13) 0.0226(5) Uani 1 1 d . . . . .
N10 N 0.2400(2) 0.07477(16) 0.35592(13) 0.0263(6) Uani 1 1 d . . . . .
C1 C 0.4420(2) 0.26217(19) 0.33102(16) 0.0252(7) Uani 1 1 d . . . . .
H1 H 0.417825 0.238689 0.385300 0.030 Uiso 1 1 calc R U . . .
C2 C 0.5442(2) 0.2874(2) 0.30187(17) 0.0283(7) Uani 1 1 d . . . . .
H2 H 0.600324 0.284215 0.331568 0.034 Uiso 1 1 calc R U . . .
C3 C 0.5464(2) 0.31747(19) 0.22194(16) 0.0245(6) Uani 1 1 d . . . . .
H3 H 0.604999 0.339131 0.185004 0.029 Uiso 1 1 calc R U . . .
C4 C 0.0243(2) 0.24265(19) 0.20250(17) 0.0240(6) Uani 1 1 d . . . . .
H4 H -0.014020 0.213257 0.252171 0.029 Uiso 1 1 calc R U . . .
C5 C -0.0178(2) 0.2737(2) 0.12950(17) 0.0276(7) Uani 1 1 d . . . . .
H5 H -0.087553 0.269501 0.120647 0.033 Uiso 1 1 calc R U . . .
C6 C 0.0623(2) 0.31132(19) 0.07367(16) 0.0239(6) Uani 1 1 d . . . . .
H6 H 0.058726 0.338857 0.018074 0.029 Uiso 1 1 calc R U . . .
C7 C 0.4052(2) 0.33226(17) 0.13401(15) 0.0178(6) Uani 1 1 d . . . . .
C8 C 0.4549(2) 0.37063(17) 0.05923(15) 0.0183(6) Uani 1 1 d . . . . .
H8 H 0.525706 0.386036 0.051238 0.022 Uiso 1 1 calc R U . . .
C9 C 0.3976(2) 0.38623(17) -0.00468(15) 0.0192(6) Uani 1 1 d . . . . .
C10 C 0.2923(2) 0.36501(18) 0.00940(15) 0.0193(6) Uani 1 1 d . . . . .
H10 H 0.251170 0.376067 -0.032844 0.023 Uiso 1 1 calc R U . . .
C12 C 0.4516(2) 0.42237(18) -0.08415(15) 0.0205(6) Uani 1 1 d . . . . .
H12 H 0.516655 0.448599 -0.090585 0.025 Uiso 1 1 calc R U . . .
C13 C 0.4180(2) 0.42177(18) -0.14784(15) 0.0211(6) Uani 1 1 d . . . . .
H13 H 0.350817 0.399490 -0.142663 0.025 Uiso 1 1 calc R U . . .
C14 C 0.4762(2) 0.45277(17) -0.22568(14) 0.0181(6) Uani 1 1 d . . . . .
C15 C 0.5631(2) 0.50493(18) -0.24617(15) 0.0214(6) Uani 1 1 d . . . . .
H15 H 0.584378 0.524326 -0.210022 0.026 Uiso 1 1 calc R U . . .
C16 C 0.6192(2) 0.52897(18) -0.31884(15) 0.0222(6) Uani 1 1 d . . . . .
H16 H 0.677101 0.566048 -0.332257 0.027 Uiso 1 1 calc R U . . .
C17 C 0.5922(2) 0.49975(19) -0.37230(15) 0.0224(6) Uani 1 1 d . . . . .
C18 C 0.5050(2) 0.4480(2) -0.35252(16) 0.0248(6) Uani 1 1 d . . . . .
H18 H 0.485307 0.427190 -0.388136 0.030 Uiso 1 1 calc R U . . .
C19 C 0.4466(2) 0.4265(2) -0.28122(16) 0.0255(6) Uani 1 1 d . . . . .
H19 H 0.385554 0.393462 -0.269769 0.031 Uiso 1 1 calc R U . . .
C20 C 0.6640(2) 0.51633(19) -0.44447(15) 0.0218(6) Uani 1 1 d . . . . .
C21 C 0.7141(2) 0.43582(19) -0.44556(16) 0.0230(6) Uani 1 1 d . . . . .
C22 C 0.7390(2) 0.3650(2) -0.37540(17) 0.0285(7) Uani 1 1 d . . . . .
H22 H 0.725057 0.368814 -0.326824 0.034 Uiso 1 1 calc R U . . .
C23 C 0.7840(3) 0.2888(2) -0.37559(19) 0.0346(8) Uani 1 1 d . . . . .
H23 H 0.801062 0.241324 -0.327506 0.042 Uiso 1 1 calc R U . . .
C24 C 0.8036(3) 0.2827(2) -0.4459(2) 0.0347(8) Uani 1 1 d . . . . .
H24 H 0.834432 0.230955 -0.446198 0.042 Uiso 1 1 calc R U . . .
C25 C 0.7788(3) 0.3513(2) -0.51546(19) 0.0342(8) Uani 1 1 d . . . . .
H25 H 0.792627 0.346724 -0.563695 0.041 Uiso 1 1 calc R U . . .
C26 C 0.7338(2) 0.4268(2) -0.51568(17) 0.0279(7) Uani 1 1 d . . . . .
H26 H 0.715912 0.473369 -0.564076 0.033 Uiso 1 1 calc R U . . .
C27 C 0.6872(2) 0.59816(19) -0.50039(15) 0.0225(6) Uani 1 1 d . . . . .
C28 C 0.6268(2) 0.67804(19) -0.50764(15) 0.0219(6) Uani 1 1 d . . . . .
C29 C 0.5189(2) 0.6799(2) -0.49996(16) 0.0279(7) Uani 1 1 d . . . . .
H29 H 0.482100 0.627643 -0.485623 0.033 Uiso 1 1 calc R U . . .
C30 C 0.4647(3) 0.7570(2) -0.51298(18) 0.0340(8) Uani 1 1 d . . . . .
H30 H 0.391171 0.757291 -0.508147 0.041 Uiso 1 1 calc R U . . .
C31 C 0.5168(3) 0.8329(2) -0.53283(17) 0.0352(8) Uani 1 1 d . . . . .
H31 H 0.479268 0.885284 -0.541054 0.042 Uiso 1 1 calc R U . . .
C32 C 0.6243(3) 0.8331(2) -0.54092(17) 0.0314(7) Uani 1 1 d . . . . .
H32 H 0.660465 0.885572 -0.554759 0.038 Uiso 1 1 calc R U . . .
C33 C 0.6787(2) 0.75579(19) -0.52854(15) 0.0253(7) Uani 1 1 d . . . . .
H33 H 0.752216 0.756006 -0.534423 0.030 Uiso 1 1 calc R U . . .
C34 C 0.7792(2) 0.61585(18) -0.55886(16) 0.0229(6) Uani 1 1 d . . . . .
C35 C 0.7703(3) 0.66526(19) -0.63980(16) 0.0285(7) Uani 1 1 d . . . . .
H35 H 0.704457 0.687218 -0.658419 0.034 Uiso 1 1 calc R U . . .
C36 C 0.8577(3) 0.6824(2) -0.69325(18) 0.0388(9) Uani 1 1 d . . . . .
H36 H 0.851227 0.715497 -0.748205 0.047 Uiso 1 1 calc R U . . .
C37 C 0.9532(3) 0.6514(2) -0.6664(2) 0.0408(9) Uani 1 1 d . . . . .
H37 H 1.012105 0.661818 -0.703263 0.049 Uiso 1 1 calc R U . . .
C38 C 0.9646(3) 0.6054(2) -0.5868(2) 0.0396(9) Uani 1 1 d . . . . .
H38 H 1.031122 0.586373 -0.568455 0.048 Uiso 1 1 calc R U . . .
C39 C 0.8772(2) 0.5872(2) -0.53371(18) 0.0294(7) Uani 1 1 d . . . . .
H39 H 0.884696 0.554463 -0.478866 0.035 Uiso 1 1 calc R U . . .
C40 C 0.1684(2) 0.44450(19) 0.22586(16) 0.0268(7) Uani 1 1 d . . . . .
H40 H 0.197715 0.479126 0.173793 0.032 Uiso 1 1 calc R U . . .
C41 C 0.1032(3) 0.4771(2) 0.27160(18) 0.0315(7) Uani 1 1 d . . . . .
H41 H 0.082064 0.536255 0.256709 0.038 Uiso 1 1 calc R U . . .
C42 C 0.0771(2) 0.40703(19) 0.34094(16) 0.0262(7) Uani 1 1 d . . . . .
H42 H 0.032585 0.407412 0.383712 0.031 Uiso 1 1 calc R U . . .
C43 C 0.3270(3) 0.0798(2) 0.25149(18) 0.0303(7) Uani 1 1 d . . . . .
H43 H 0.361292 0.099862 0.200017 0.036 Uiso 1 1 calc R U . . .
C44 C 0.3224(3) -0.0084(2) 0.30789(19) 0.0374(8) Uani 1 1 d . . . . .
H44 H 0.351959 -0.057474 0.301684 0.045 Uiso 1 1 calc R U . . .
C45 C 0.2676(3) -0.0091(2) 0.37266(18) 0.0345(8) Uani 1 1 d . . . . .
H45 H 0.251446 -0.059205 0.421001 0.041 Uiso 1 1 calc R U . . .
C46 C 0.1267(2) 0.24739(18) 0.39120(15) 0.0209(6) Uani 1 1 d . . . . .
C47 C 0.0812(2) 0.21087(18) 0.46712(16) 0.0224(6) Uani 1 1 d . . . . .
H47 H 0.045842 0.246203 0.489246 0.027 Uiso 1 1 calc R U . . .
C48 C 0.0887(2) 0.11940(19) 0.51110(16) 0.0236(6) Uani 1 1 d . . . . .
C49 C 0.1410(2) 0.06961(19) 0.47644(16) 0.0246(6) Uani 1 1 d . . . . .
H49 H 0.146125 0.007708 0.504519 0.029 Uiso 1 1 calc R U . . .
C50 C 0.1848(2) 0.11312(18) 0.40024(16) 0.0232(6) Uani 1 1 d . . . . .
C51 C 0.0434(2) 0.07474(19) 0.59283(16) 0.0255(7) Uani 1 1 d . . . . .
H51 H 0.035243 0.013193 0.614482 0.031 Uiso 1 1 calc R U . . .
C52 C 0.0129(2) 0.11327(19) 0.63909(15) 0.0236(6) Uani 1 1 d . . . . .
H52 H 0.020947 0.174888 0.616673 0.028 Uiso 1 1 calc R U . . .
C53 C -0.0318(2) 0.07075(18) 0.72097(15) 0.0202(6) Uani 1 1 d . . . . .
C54 C -0.0429(2) 0.11938(18) 0.76436(15) 0.0207(6) Uani 1 1 d . . . . .
H54 H -0.021337 0.178565 0.739985 0.025 Uiso 1 1 calc R U . . .
C55 C -0.0844(2) 0.08353(18) 0.84193(15) 0.0207(6) Uani 1 1 d . . . . .
H55 H -0.090694 0.118250 0.869979 0.025 Uiso 1 1 calc R U . . .
C56 C -0.1171(2) -0.00274(17) 0.87936(15) 0.0188(6) Uani 1 1 d . . . . .
C57 C -0.1046(2) -0.05245(18) 0.83689(16) 0.0241(6) Uani 1 1 d . . . . .
H57 H -0.124397 -0.112100 0.861898 0.029 Uiso 1 1 calc R U . . .
C58 C -0.0639(2) -0.01612(19) 0.75878(16) 0.0258(7) Uani 1 1 d . . . . .
H58 H -0.057700 -0.050777 0.730675 0.031 Uiso 1 1 calc R U . . .
C59 C -0.1615(2) -0.04270(17) 0.96336(15) 0.0190(6) Uani 1 1 d . . . . .
C60 C -0.1189(2) -0.13129(17) 1.01359(14) 0.0198(6) Uani 1 1 d . . . . .
C61 C -0.0119(2) -0.14725(18) 1.00949(16) 0.0231(6) Uani 1 1 d . . . . .
H61 H 0.033080 -0.101364 0.975104 0.028 Uiso 1 1 calc R U . . .
C62 C 0.0290(3) -0.22956(19) 1.05524(17) 0.0288(7) Uani 1 1 d . . . . .
H62 H 0.101720 -0.239213 1.052408 0.035 Uiso 1 1 calc R U . . .
C63 C -0.0352(3) -0.29733(19) 1.10473(17) 0.0307(7) Uani 1 1 d . . . . .
H63 H -0.007064 -0.353499 1.135994 0.037 Uiso 1 1 calc R U . . .
C64 C -0.1408(3) -0.28262(19) 1.10831(16) 0.0287(7) Uani 1 1 d . . . . .
H64 H -0.185369 -0.329208 1.141946 0.034 Uiso 1 1 calc R U . . .
C65 C -0.1825(2) -0.20094(19) 1.06357(15) 0.0248(6) Uani 1 1 d . . . . .
H65 H -0.255340 -0.192113 1.066879 0.030 Uiso 1 1 calc R U . . .
C66 C -0.2337(2) -0.00086(18) 0.99188(15) 0.0198(6) Uani 1 1 d . . . . .
C67 C -0.2840(2) 0.08352(18) 0.93904(15) 0.0225(6) Uani 1 1 d . . . . .
C68 C -0.3268(2) 0.0940(2) 0.87089(17) 0.0282(7) Uani 1 1 d . . . . .
H68 H -0.328002 0.045804 0.858513 0.034 Uiso 1 1 calc R U . . .
C69 C -0.3680(3) 0.1748(2) 0.82058(18) 0.0362(8) Uani 1 1 d . . . . .
H69 H -0.397009 0.181440 0.774136 0.043 Uiso 1 1 calc R U . . .
C70 C -0.3665(3) 0.2452(2) 0.83849(19) 0.0376(8) Uani 1 1 d . . . . .
H70 H -0.392970 0.300632 0.803675 0.045 Uiso 1 1 calc R U . . .
C71 C -0.3268(3) 0.2349(2) 0.90663(19) 0.0365(8) Uani 1 1 d . . . . .
H71 H -0.326789 0.282973 0.919259 0.044 Uiso 1 1 calc R U . . .
C72 C -0.2867(2) 0.1542(2) 0.95719(17) 0.0295(7) Uani 1 1 d . . . . .
H72 H -0.260710 0.147383 1.004736 0.035 Uiso 1 1 calc R U . . .
C73 C -0.2679(2) -0.03359(18) 1.07787(15) 0.0211(6) Uani 1 1 d . . . . .
C74 C -0.3726(2) -0.0352(2) 1.10198(17) 0.0277(7) Uani 1 1 d . . . . .
H74 H -0.422088 -0.016142 1.063852 0.033 Uiso 1 1 calc R U . . .
C75 C -0.4055(3) -0.0645(2) 1.18134(18) 0.0351(8) Uani 1 1 d . . . . .
H75 H -0.477414 -0.065188 1.196989 0.042 Uiso 1 1 calc R U . . .
C76 C -0.3352(3) -0.0925(2) 1.23771(17) 0.0339(8) Uani 1 1 d . . . . .
H76 H -0.358259 -0.113749 1.292054 0.041 Uiso 1 1 calc R U . . .
C77 C -0.2303(3) -0.0892(2) 1.21421(17) 0.0300(7) Uani 1 1 d . . . . .
H77 H -0.181041 -0.107084 1.252438 0.036 Uiso 1 1 calc R U . . .
C78 C -0.1973(2) -0.05991(19) 1.13484(16) 0.0251(6) Uani 1 1 d . . . . .
H78 H -0.125279 -0.057801 1.119222 0.030 Uiso 1 1 calc R U . . .
C83 C 0.2509(2) 0.32771(17) 0.08638(15) 0.0175(6) Uani 1 1 d . . . . .
Cl1 Cl 0.23589(6) 0.58197(5) 0.00185(4) 0.02806(18) Uani 1 1 d . . . . .
O1 O 0.2138(3) 0.6687(2) -0.0069(2) 0.0733(10) Uani 1 1 d . . . . .
O2 O 0.1443(2) 0.5321(2) 0.02571(15) 0.0601(8) Uani 1 1 d . . . . .
O3 O 0.2793(2) 0.58819(17) -0.07269(13) 0.0442(6) Uani 1 1 d . . . . .
O4 O 0.31016(18) 0.53969(17) 0.05856(13) 0.0456(6) Uani 1 1 d . . . . .
Cl2 Cl -0.15906(6) 0.19364(5) 0.37888(4) 0.0336(2) Uani 1 1 d . . . . .
O5 O -0.2123(2) 0.21389(19) 0.30984(16) 0.0572(7) Uani 1 1 d . . . . .
O6 O -0.1083(2) 0.27238(15) 0.36699(14) 0.0446(6) Uani 1 1 d . . . . .
O7 O -0.2315(3) 0.16420(18) 0.44655(16) 0.0746(11) Uani 1 1 d . . . . .
O8 O -0.0817(2) 0.12828(14) 0.38658(14) 0.0425(6) Uani 1 1 d . . . . .
Cl3 Cl -0.06679(9) 0.48362(7) 0.13084(6) 0.0373(3) Uani 0.764(3) 1 d . . P . .
Cl4 Cl -0.18683(9) 0.49125(7) 0.26673(6) 0.0418(4) Uani 0.764(3) 1 d . . P . .
C79 C -0.1669(4) 0.4398(3) 0.2045(2) 0.0339(10) Uani 0.764(3) 1 d . . P . .
H79A H -0.151778 0.377000 0.236829 0.041 Uiso 0.764(3) 1 calc R U P . .
H79B H -0.231641 0.444009 0.179515 0.041 Uiso 0.764(3) 1 calc R U P . .
O9 O 0.4577(3) 0.1530(2) 0.09329(16) 0.0678(9) Uani 1 1 d . . . . .
H9 H 0.518116 0.170364 0.089901 0.102 Uiso 1 1 calc R U . . .
C80 C 0.4379(3) 0.1557(2) 0.0221(2) 0.0433(9) Uani 1 1 d . . . . .
H80A H 0.436285 0.216636 -0.018055 0.065 Uiso 1 1 calc R U . . .
H80B H 0.370824 0.128884 0.027838 0.065 Uiso 1 1 calc R U . . .
H80C H 0.492350 0.123298 0.005928 0.065 Uiso 1 1 calc R U . . .
O10 O 0.6405(3) 0.20752(19) 0.11491(18) 0.0679(9) Uani 1 1 d . . . . .
H10A H 0.677187 0.247033 0.079346 0.102 Uiso 1 1 calc R U . . .
C81 C 0.7028(7) 0.1489(3) 0.1709(4) 0.134(3) Uani 1 1 d . . . . .
H81A H 0.759119 0.128068 0.144702 0.201 Uiso 1 1 calc R U . . .
H81B H 0.661505 0.099097 0.208815 0.201 Uiso 1 1 calc R U . . .
H81C H 0.731931 0.178118 0.198659 0.201 Uiso 1 1 calc R U . . .

loop_
_atom_site_aniso_label
_atom_site_aniso_U_11
_atom_site_aniso_U_22
_atom_site_aniso_U_33
_atom_site_aniso_U_23
_atom_site_aniso_U_13
_atom_site_aniso_U_12
Fe1 0.0174(2) 0.0251(2) 0.00936(18) -0.00611(16) 0.00333(15) -0.00275(16)
N1 0.0160(12) 0.0209(11) 0.0123(10) -0.0074(9) 0.0016(9) -0.0015(9)
N2 0.0225(13) 0.0284(13) 0.0105(11) -0.0069(9) 0.0025(9) 0.0000(10)
N3 0.0207(13) 0.0260(12) 0.0118(10) -0.0065(9) 0.0041(9) -0.0032(10)
N4 0.0196(13) 0.0273(13) 0.0147(11) -0.0103(10) 0.0015(9) 0.0001(10)
N5 0.0252(14) 0.0290(13) 0.0123(11) -0.0046(10) 0.0039(10) -0.0041(11)
N6 0.0204(13) 0.0274(13) 0.0110(10) -0.0070(9) 0.0011(9) -0.0027(10)
N7 0.0168(12) 0.0285(13) 0.0106(10) -0.0074(9) 0.0021(9) -0.0024(10)
N8 0.0184(12) 0.0271(12) 0.0121(10) -0.0082(9) 0.0035(9) -0.0056(10)
N9 0.0216(13) 0.0297(13) 0.0174(11) -0.0121(10) 0.0026(10) 0.0002(10)
N10 0.0330(15) 0.0277(13) 0.0130(11) -0.0058(10) 0.0048(10) 0.0010(11)
C1 0.0249(16) 0.0348(16) 0.0135(13) -0.0089(12) -0.0019(12) 0.0029(13)
C2 0.0233(16) 0.0408(18) 0.0212(14) -0.0137(13) -0.0061(12) 0.0041(14)
C3 0.0175(15) 0.0356(17) 0.0210(14) -0.0136(13) 0.0001(11) 0.0005(13)
C4 0.0203(16) 0.0290(15) 0.0230(14) -0.0124(12) 0.0059(12) -0.0058(12)
C5 0.0174(15) 0.0376(17) 0.0284(16) -0.0150(13) 0.0014(12) -0.0061(13)
C6 0.0209(15) 0.0325(16) 0.0188(14) -0.0114(12) -0.0038(12) -0.0008(12)
C7 0.0177(14) 0.0227(14) 0.0147(12) -0.0100(11) -0.0008(11) -0.0002(11)
C8 0.0160(14) 0.0231(14) 0.0170(13) -0.0103(11) 0.0028(11) -0.0035(11)
C9 0.0211(15) 0.0213(14) 0.0142(13) -0.0074(11) 0.0014(11) -0.0002(11)
C10 0.0184(15) 0.0267(15) 0.0120(12) -0.0079(11) 0.0001(11) -0.0015(12)
C12 0.0185(15) 0.0256(15) 0.0145(13) -0.0070(11) 0.0042(11) -0.0031(12)
C13 0.0168(14) 0.0281(15) 0.0159(13) -0.0082(11) 0.0037(11) -0.0016(12)
C14 0.0157(14) 0.0247(14) 0.0114(12) -0.0061(11) 0.0017(10) -0.0004(11)
C15 0.0250(16) 0.0257(15) 0.0138(13) -0.0092(11) 0.0012(11) -0.0022(12)
C16 0.0214(15) 0.0247(15) 0.0171(13) -0.0067(11) 0.0051(11) -0.0065(12)
C17 0.0209(15) 0.0300(15) 0.0129(13) -0.0071(11) 0.0001(11) 0.0046(12)
C18 0.0214(16) 0.0383(17) 0.0167(14) -0.0140(13) 0.0011(11) -0.0040(13)
C19 0.0188(15) 0.0378(17) 0.0185(14) -0.0112(13) 0.0019(12) -0.0057(13)
C20 0.0169(15) 0.0328(16) 0.0152(13) -0.0103(12) 0.0003(11) -0.0005(12)
C21 0.0177(15) 0.0298(16) 0.0190(14) -0.0092(12) 0.0046(11) -0.0037(12)
C22 0.0237(16) 0.0340(17) 0.0216(15) -0.0076(13) 0.0023(12) 0.0003(13)
C23 0.0269(18) 0.0302(17) 0.0355(18) -0.0047(14) -0.0001(14) -0.0009(14)
C24 0.0258(18) 0.0318(17) 0.046(2) -0.0182(15) 0.0041(15) -0.0013(14)
C25 0.0310(18) 0.0384(18) 0.0377(18) -0.0226(15) 0.0087(14) -0.0053(14)
C26 0.0288(17) 0.0323(17) 0.0204(14) -0.0105(13) 0.0058(12) -0.0061(13)
C27 0.0215(15) 0.0321(16) 0.0148(13) -0.0110(12) -0.0013(11) 0.0002(12)
C28 0.0210(15) 0.0316(16) 0.0106(12) -0.0075(11) -0.0001(11) -0.0004(12)
C29 0.0259(17) 0.0358(17) 0.0184(14) -0.0090(12) -0.0015(12) 0.0010(13)
C30 0.0264(18) 0.046(2) 0.0270(16) -0.0143(14) -0.0054(13) 0.0094(15)
C31 0.042(2) 0.0410(19) 0.0221(15) -0.0139(14) -0.0101(14) 0.0174(16)
C32 0.042(2) 0.0304(17) 0.0185(14) -0.0085(12) -0.0017(13) 0.0012(15)
C33 0.0250(16) 0.0356(17) 0.0149(13) -0.0111(12) -0.0014(12) 0.0013(13)
C34 0.0249(16) 0.0257(15) 0.0172(13) -0.0094(11) 0.0047(12) -0.0041(12)
C35 0.0407(19) 0.0277(16) 0.0169(14) -0.0105(12) 0.0049(13) -0.0058(14)
C36 0.069(3) 0.0263(17) 0.0196(15) -0.0116(13) 0.0183(16) -0.0146(17)
C37 0.044(2) 0.0250(17) 0.051(2) -0.0205(16) 0.0318(18) -0.0124(15)
C38 0.0272(19) 0.0286(17) 0.058(2) -0.0183(16) 0.0152(16) -0.0023(14)
C39 0.0260(17) 0.0279(16) 0.0301(16) -0.0103(13) 0.0062(13) -0.0030(13)
C40 0.0320(18) 0.0298(16) 0.0165(13) -0.0078(12) -0.0019(12) -0.0046(13)
C41 0.039(2) 0.0239(16) 0.0301(16) -0.0109(13) -0.0042(14) 0.0063(14)
C42 0.0301(17) 0.0294(16) 0.0213(14) -0.0136(12) -0.0014(12) 0.0018(13)
C43 0.0323(18) 0.0347(17) 0.0245(15) -0.0152(13) 0.0036(13) 0.0031(14)
C44 0.049(2) 0.0306(17) 0.0317(17) -0.0154(14) 0.0027(15) 0.0087(16)
C45 0.045(2) 0.0245(16) 0.0286(16) -0.0087(13) 0.0019(15) 0.0049(15)
C46 0.0199(15) 0.0258(15) 0.0155(13) -0.0076(11) -0.0011(11) -0.0030(12)
C47 0.0225(15) 0.0279(15) 0.0194(14) -0.0136(12) 0.0031(11) -0.0009(12)
C48 0.0240(16) 0.0270(15) 0.0178(13) -0.0079(12) -0.0021(12) -0.0011(12)
C49 0.0280(17) 0.0236(15) 0.0181(14) -0.0060(12) 0.0001(12) 0.0005(12)
C50 0.0234(16) 0.0236(15) 0.0180(14) -0.0053(11) 0.0010(12) -0.0010(12)
C51 0.0283(17) 0.0238(15) 0.0190(14) -0.0053(12) 0.0021(12) -0.0007(13)
C52 0.0246(16) 0.0253(15) 0.0156(13) -0.0045(11) 0.0005(12) -0.0010(12)
C53 0.0190(15) 0.0240(15) 0.0142(13) -0.0055(11) 0.0003(11) -0.0014(12)
C54 0.0230(15) 0.0183(14) 0.0177(13) -0.0053(11) 0.0008(11) -0.0025(11)
C55 0.0226(15) 0.0224(14) 0.0175(13) -0.0096(11) 0.0007(11) 0.0005(12)
C56 0.0183(14) 0.0229(14) 0.0126(12) -0.0060(11) 0.0011(11) 0.0012(11)
C57 0.0337(17) 0.0196(14) 0.0164(13) -0.0063(11) 0.0036(12) -0.0044(12)
C58 0.0338(18) 0.0277(16) 0.0174(13) -0.0122(12) 0.0040(12) -0.0032(13)
C59 0.0195(15) 0.0216(14) 0.0136(13) -0.0057(11) -0.0009(11) -0.0020(11)
C60 0.0263(16) 0.0219(14) 0.0112(12) -0.0077(11) 0.0010(11) -0.0006(12)
C61 0.0261(16) 0.0236(15) 0.0197(14) -0.0102(12) 0.0014(12) 0.0005(12)
C62 0.0324(18) 0.0295(16) 0.0282(15) -0.0158(13) -0.0099(13) 0.0090(14)
C63 0.048(2) 0.0225(15) 0.0214(15) -0.0091(12) -0.0096(14) 0.0053(14)
C64 0.045(2) 0.0217(15) 0.0156(14) -0.0032(11) -0.0032(13) -0.0094(14)
C65 0.0298(17) 0.0287(16) 0.0155(13) -0.0094(12) 0.0000(12) -0.0039(13)
C66 0.0190(15) 0.0236(14) 0.0139(13) -0.0060(11) 0.0003(11) -0.0008(11)
C67 0.0191(15) 0.0268(15) 0.0150(13) -0.0044(11) 0.0024(11) 0.0040(12)
C68 0.0264(17) 0.0318(16) 0.0232(15) -0.0094(13) -0.0028(13) 0.0024(13)
C69 0.0317(19) 0.044(2) 0.0230(15) -0.0051(14) -0.0071(14) 0.0070(15)
C70 0.034(2) 0.0338(18) 0.0290(17) -0.0011(14) -0.0027(14) 0.0116(15)
C71 0.039(2) 0.0323(18) 0.0333(17) -0.0121(14) 0.0015(15) 0.0095(15)
C72 0.0299(18) 0.0327(17) 0.0233(15) -0.0108(13) -0.0005(13) 0.0052(14)
C73 0.0230(15) 0.0210(14) 0.0170(13) -0.0064(11) -0.0013(11) 0.0015(12)
C74 0.0214(16) 0.0383(17) 0.0200(14) -0.0101(13) -0.0017(12) 0.0039(13)
C75 0.0272(18) 0.048(2) 0.0258(16) -0.0149(15) 0.0085(13) -0.0006(15)
C76 0.038(2) 0.0425(19) 0.0143(14) -0.0078(13) 0.0042(13) 0.0011(15)
C77 0.0346(19) 0.0367(17) 0.0170(14) -0.0105(13) -0.0050(13) 0.0059(14)
C78 0.0240(16) 0.0320(16) 0.0180(14) -0.0105(12) -0.0004(12) 0.0031(13)
C83 0.0183(14) 0.0213(14) 0.0137(12) -0.0087(11) 0.0020(11) -0.0029(11)
Cl1 0.0205(4) 0.0413(4) 0.0217(3) -0.0142(3) 0.0009(3) 0.0034(3)
O1 0.073(2) 0.078(2) 0.097(2) -0.065(2) -0.0224(19) 0.0309(18)
O2 0.0254(14) 0.096(2) 0.0407(15) -0.0118(14) 0.0013(11) -0.0217(14)
O3 0.0433(15) 0.0633(16) 0.0235(11) -0.0180(11) 0.0104(10) -0.0125(12)
O4 0.0227(13) 0.0703(17) 0.0299(12) -0.0090(12) -0.0063(10) 0.0030(12)
Cl2 0.0310(4) 0.0380(4) 0.0257(4) -0.0111(3) 0.0060(3) 0.0080(3)
O5 0.0429(17) 0.0728(19) 0.0480(16) -0.0174(14) -0.0114(13) -0.0034(14)
O6 0.0559(17) 0.0334(13) 0.0451(14) -0.0177(11) -0.0055(12) 0.0007(12)
O7 0.093(3) 0.0531(17) 0.0482(16) -0.0066(13) 0.0456(17) 0.0069(16)
O8 0.0466(16) 0.0301(12) 0.0436(14) -0.0123(10) 0.0042(11) 0.0097(11)
Cl3 0.0448(7) 0.0372(6) 0.0346(6) -0.0197(5) -0.0012(5) -0.0064(5)
Cl4 0.0461(7) 0.0373(6) 0.0321(6) -0.0082(5) -0.0004(5) 0.0112(5)
C79 0.054(3) 0.022(2) 0.0210(19) -0.0040(16) -0.0064(19) -0.0051(19)
O9 0.062(2) 0.095(2) 0.0434(16) -0.0297(16) 0.0175(15) -0.0200(18)
C80 0.035(2) 0.044(2) 0.048(2) -0.0167(17) -0.0088(17) 0.0030(16)
O10 0.098(3) 0.0535(18) 0.0594(19) -0.0277(15) -0.0260(18) -0.0001(17)
C81 0.233(9) 0.047(3) 0.122(5) -0.016(3) -0.125(6) 0.005(4)

loop_
_atom_type_symbol
_atom_type_description
_atom_type_scat_dispersion_real
_atom_type_scat_dispersion_imag
_atom_type_scat_source
C C 0.0033 0.0016 'International Tables Vol C Tables 4.2.6.8 and 6.1.1.4'
Cl Cl 0.1484 0.1585 'International Tables Vol C Tables 4.2.6.8 and 6.1.1.4'
Fe Fe 0.3463 0.8444 'International Tables Vol C Tables 4.2.6.8 and 6.1.1.4'
H H 0.0000 0.0000 'International Tables Vol C Tables 4.2.6.8 and 6.1.1.4'
N N 0.0061 0.0033 'International Tables Vol C Tables 4.2.6.8 and 6.1.1.4'
O O 0.0106 0.0060 'International Tables Vol C Tables 4.2.6.8 and 6.1.1.4'

loop_
_geom_angle_atom_site_label_1
_geom_angle_atom_site_label_2
_geom_angle_atom_site_label_3
_geom_angle
_geom_angle_site_symmetry_1
_geom_angle_site_symmetry_3
_geom_angle_publ_flag
N1 Fe1 N2 79.54(9) . . ?
N1 Fe1 N3 79.71(9) . . ?
N1 Fe1 N5 99.90(9) . . ?
N1 Fe1 N6 100.81(9) . . ?
N2 Fe1 N5 90.82(10) . . ?
N2 Fe1 N6 93.50(10) . . ?
N3 Fe1 N2 159.22(9) . . ?
N3 Fe1 N5 93.69(10) . . ?
N3 Fe1 N6 89.42(9) . . ?
N4 Fe1 N1 179.21(10) . . ?
N4 Fe1 N2 100.70(9) . . ?
N4 Fe1 N3 100.06(10) . . ?
N4 Fe1 N5 79.35(9) . . ?
N4 Fe1 N6 79.94(9) . . ?
N6 Fe1 N5 159.28(9) . . ?
C7 N1 Fe1 120.83(18) . . ?
C7 N1 C83 118.6(2) . . ?
C83 N1 Fe1 120.55(19) . . ?
N7 N2 Fe1 112.81(16) . . ?
C1 N2 Fe1 142.7(2) . . ?
C1 N2 N7 104.4(2) . . ?
N8 N3 Fe1 112.92(17) . . ?
C4 N3 Fe1 142.06(19) . . ?
C4 N3 N8 104.6(2) . . ?
C46 N4 Fe1 120.60(19) . . ?
C46 N4 C50 118.4(2) . . ?
C50 N4 Fe1 120.96(17) . . ?
N10 N5 Fe1 112.55(16) . . ?
C43 N5 Fe1 142.6(2) . . ?
C43 N5 N10 104.8(2) . . ?
N9 N6 Fe1 111.68(16) . . ?
C40 N6 Fe1 142.03(19) . . ?
C40 N6 N9 105.8(2) . . ?
N2 N7 C7 116.2(2) . . ?
C3 N7 N2 111.2(2) . . ?
C3 N7 C7 132.6(2) . . ?
N3 N8 C83 116.1(2) . . ?
C6 N8 N3 111.1(2) . . ?
C6 N8 C83 132.8(2) . . ?
N6 N9 C46 117.5(2) . . ?
C42 N9 N6 110.4(2) . . ?
C42 N9 C46 132.1(2) . . ?
N5 N10 C50 116.5(2) . . ?
C45 N10 N5 110.8(2) . . ?
C45 N10 C50 132.6(2) . . ?
N2 C1 H1 124.2 . . ?
N2 C1 C2 111.6(2) . . ?
C2 C1 H1 124.2 . . ?
C1 C2 H2 127.1 . . ?
C3 C2 C1 105.8(3) . . ?
C3 C2 H2 127.1 . . ?
N7 C3 C2 107.0(3) . . ?
N7 C3 H3 126.5 . . ?
C2 C3 H3 126.5 . . ?
N3 C4 H4 124.3 . . ?
N3 C4 C5 111.3(3) . . ?
C5 C4 H4 124.3 . . ?
C4 C5 H5 127.1 . . ?
C6 C5 C4 105.7(3) . . ?
C6 C5 H5 127.1 . . ?
N8 C6 C5 107.2(2) . . ?
N8 C6 H6 126.4 . . ?
C5 C6 H6 126.4 . . ?
N1 C7 N7 110.5(2) . . ?
N1 C7 C8 123.1(2) . . ?
C8 C7 N7 126.4(3) . . ?
C7 C8 H8 121.1 . . ?
C7 C8 C9 117.9(3) . . ?
C9 C8 H8 121.1 . . ?
C8 C9 C10 119.3(2) . . ?
C8 C9 C12 118.1(3) . . ?
C10 C9 C12 122.5(2) . . ?
C9 C10 H10 121.2 . . ?
C83 C10 C9 117.6(2) . . ?
C83 C10 H10 121.2 . . ?
C9 C12 H12 117.0 . . ?
C13 C12 C9 126.1(3) . . ?
C13 C12 H12 117.0 . . ?
C12 C13 H13 117.3 . . ?
C12 C13 C14 125.3(3) . . ?
C14 C13 H13 117.3 . . ?
C15 C14 C13 122.6(2) . . ?
C15 C14 C19 117.8(2) . . ?
C19 C14 C13 119.6(3) . . ?
C14 C15 H15 119.6 . . ?
C16 C15 C14 120.8(3) . . ?
C16 C15 H15 119.6 . . ?
C15 C16 H16 119.4 . . ?
C15 C16 C17 121.2(3) . . ?
C17 C16 H16 119.4 . . ?
C16 C17 C18 118.4(2) . . ?
C16 C17 C20 119.1(3) . . ?
C18 C17 C20 122.2(3) . . ?
C17 C18 H18 119.7 . . ?
C19 C18 C17 120.5(3) . . ?
C19 C18 H18 119.7 . . ?
C14 C19 H19 119.4 . . ?
C18 C19 C14 121.2(3) . . ?
C18 C19 H19 119.4 . . ?
C21 C20 C17 114.3(2) . . ?
C27 C20 C17 122.3(2) . . ?
C27 C20 C21 123.2(2) . . ?
C22 C21 C20 120.5(2) . . ?
C22 C21 C26 117.7(3) . . ?
C26 C21 C20 121.7(2) . . ?
C21 C22 H22 119.5 . . ?
C23 C22 C21 121.0(3) . . ?
C23 C22 H22 119.5 . . ?
C22 C23 H23 120.1 . . ?
C24 C23 C22 119.7(3) . . ?
C24 C23 H23 120.1 . . ?
C23 C24 H24 119.9 . . ?
C25 C24 C23 120.2(3) . . ?
C25 C24 H24 119.9 . . ?
C24 C25 H25 119.8 . . ?
C24 C25 C26 120.4(3) . . ?
C26 C25 H25 119.8 . . ?
C21 C26 H26 119.5 . . ?
C25 C26 C21 120.9(3) . . ?
C25 C26 H26 119.5 . . ?
C20 C27 C28 123.9(2) . . ?
C20 C27 C34 121.9(2) . . ?
C28 C27 C34 114.2(2) . . ?
C29 C28 C27 122.1(3) . . ?
C29 C28 C33 118.2(3) . . ?
C33 C28 C27 119.5(3) . . ?
C28 C29 H29 119.6 . . ?
C30 C29 C28 120.9(3) . . ?
C30 C29 H29 119.6 . . ?
C29 C30 H30 119.9 . . ?
C31 C30 C29 120.3(3) . . ?
C31 C30 H30 119.9 . . ?
C30 C31 H31 119.9 . . ?
C30 C31 C32 120.2(3) . . ?
C32 C31 H31 119.9 . . ?
C31 C32 H32 120.3 . . ?
C31 C32 C33 119.4(3) . . ?
C33 C32 H32 120.3 . . ?
C28 C33 H33 119.5 . . ?
C32 C33 C28 121.0(3) . . ?
C32 C33 H33 119.5 . . ?
C35 C34 C27 121.2(3) . . ?
C39 C34 C27 120.5(2) . . ?
C39 C34 C35 118.2(3) . . ?
C34 C35 H35 119.9 . . ?
C36 C35 C34 120.2(3) . . ?
C36 C35 H35 119.9 . . ?
C35 C36 H36 120.0 . . ?
C37 C36 C35 120.1(3) . . ?
C37 C36 H36 120.0 . . ?
C36 C37 H37 119.6 . . ?
C36 C37 C38 120.8(3) . . ?
C38 C37 H37 119.6 . . ?
C37 C38 H38 120.5 . . ?
C37 C38 C39 119.1(3) . . ?
C39 C38 H38 120.5 . . ?
C34 C39 C38 121.6(3) . . ?
C34 C39 H39 119.2 . . ?
C38 C39 H39 119.2 . . ?
N6 C40 H40 124.7 . . ?
N6 C40 C41 110.5(3) . . ?
C41 C40 H40 124.7 . . ?
C40 C41 H41 126.9 . . ?
C42 C41 C40 106.2(3) . . ?
C42 C41 H41 126.9 . . ?
N9 C42 H42 126.5 . . ?
C41 C42 N9 107.1(3) . . ?
C41 C42 H42 126.5 . . ?
N5 C43 H43 124.6 . . ?
N5 C43 C44 110.8(3) . . ?
C44 C43 H43 124.6 . . ?
C43 C44 H44 126.9 . . ?
C45 C44 C43 106.2(3) . . ?
C45 C44 H44 126.9 . . ?
N10 C45 H45 126.3 . . ?
C44 C45 N10 107.3(3) . . ?
C44 C45 H45 126.3 . . ?
N4 C46 N9 110.1(2) . . ?
N4 C46 C47 123.1(3) . . ?
C47 C46 N9 126.7(2) . . ?
C46 C47 H47 121.1 . . ?
C46 C47 C48 117.9(2) . . ?
C48 C47 H47 121.1 . . ?
C47 C48 C51 121.7(2) . . ?
C49 C48 C47 119.4(2) . . ?
C49 C48 C51 118.9(3) . . ?
C48 C49 H49 121.1 . . ?
C50 C49 C48 117.8(3) . . ?
C50 C49 H49 121.1 . . ?
N4 C50 N10 110.6(2) . . ?
N4 C50 C49 123.3(2) . . ?
C49 C50 N10 126.1(3) . . ?
C48 C51 H51 117.3 . . ?
C52 C51 C48 125.4(3) . . ?
C52 C51 H51 117.3 . . ?
C51 C52 H52 116.6 . . ?
C51 C52 C53 126.9(3) . . ?
C53 C52 H52 116.6 . . ?
C54 C53 C52 118.4(3) . . ?
C54 C53 C58 117.6(2) . . ?
C58 C53 C52 123.9(2) . . ?
C53 C54 H54 119.2 . . ?
C55 C54 C53 121.6(3) . . ?
C55 C54 H54 119.2 . . ?
C54 C55 H55 119.6 . . ?
C54 C55 C56 120.8(2) . . ?
C56 C55 H55 119.6 . . ?
C55 C56 C57 118.1(2) . . ?
C55 C56 C59 121.4(2) . . ?
C57 C56 C59 120.5(2) . . ?
C56 C57 H57 119.5 . . ?
C58 C57 C56 121.1(3) . . ?
C58 C57 H57 119.5 . . ?
C53 C58 H58 119.6 . . ?
C57 C58 C53 120.8(2) . . ?
C57 C58 H58 119.6 . . ?
C60 C59 C56 114.8(2) . . ?
C66 C59 C56 122.4(2) . . ?
C66 C59 C60 122.8(2) . . ?
C61 C60 C59 119.9(3) . . ?
C65 C60 C59 122.2(3) . . ?
C65 C60 C61 117.9(3) . . ?
C60 C61 H61 119.7 . . ?
C62 C61 C60 120.7(3) . . ?
C62 C61 H61 119.7 . . ?
C61 C62 H62 119.7 . . ?
C63 C62 C61 120.5(3) . . ?
C63 C62 H62 119.7 . . ?
C62 C63 H63 120.4 . . ?
C62 C63 C64 119.3(3) . . ?
C64 C63 H63 120.4 . . ?
C63 C64 H64 119.6 . . ?
C63 C64 C65 120.8(3) . . ?
C65 C64 H64 119.6 . . ?
C60 C65 H65 119.6 . . ?
C64 C65 C60 120.8(3) . . ?
C64 C65 H65 119.6 . . ?
C59 C66 C67 122.0(2) . . ?
C59 C66 C73 123.3(2) . . ?
C73 C66 C67 114.7(2) . . ?
C68 C67 C66 121.9(3) . . ?
C72 C67 C66 119.6(3) . . ?
C72 C67 C68 118.5(3) . . ?
C67 C68 H68 119.7 . . ?
C67 C68 C69 120.6(3) . . ?
C69 C68 H68 119.7 . . ?
C68 C69 H69 120.1 . . ?
C70 C69 C68 119.9(3) . . ?
C70 C69 H69 120.1 . . ?
C69 C70 H70 120.0 . . ?
C71 C70 C69 119.9(3) . . ?
C71 C70 H70 120.0 . . ?
C70 C71 H71 119.9 . . ?
C70 C71 C72 120.2(3) . . ?
C72 C71 H71 119.9 . . ?
C67 C72 C71 120.8(3) . . ?
C67 C72 H72 119.6 . . ?
C71 C72 H72 119.6 . . ?
C74 C73 C66 119.8(3) . . ?
C74 C73 C78 118.4(2) . . ?
C78 C73 C66 121.8(3) . . ?
C73 C74 H74 119.7 . . ?
C75 C74 C73 120.5(3) . . ?
C75 C74 H74 119.7 . . ?
C74 C75 H75 119.6 . . ?
C76 C75 C74 120.7(3) . . ?
C76 C75 H75 119.6 . . ?
C75 C76 H76 120.4 . . ?
C75 C76 C77 119.3(3) . . ?
C77 C76 H76 120.4 . . ?
C76 C77 H77 120.0 . . ?
C76 C77 C78 120.0(3) . . ?
C78 C77 H77 120.0 . . ?
C73 C78 H78 119.5 . . ?
C77 C78 C73 121.0(3) . . ?
C77 C78 H78 119.5 . . ?
N1 C83 N8 110.5(2) . . ?
N1 C83 C10 123.5(3) . . ?
C10 C83 N8 126.1(2) . . ?
O1 Cl1 O3 107.83(18) . . ?
O1 Cl1 O4 110.60(18) . . ?
O2 Cl1 O1 110.5(2) . . ?
O2 Cl1 O3 109.89(17) . . ?
O2 Cl1 O4 109.57(16) . . ?
O3 Cl1 O4 108.35(15) . . ?
O5 Cl2 O6 107.34(16) . . ?
O7 Cl2 O5 109.4(2) . . ?
O7 Cl2 O6 111.59(18) . . ?
O7 Cl2 O8 110.74(16) . . ?
O8 Cl2 O5 109.49(16) . . ?
O8 Cl2 O6 108.21(16) . . ?
Cl3 C79 Cl4 114.1(3) . . ?
Cl3 C79 H79A 108.7 . . ?
Cl3 C79 H79B 108.7 . . ?
Cl4 C79 H79A 108.7 . . ?
Cl4 C79 H79B 108.7 . . ?
H79A C79 H79B 107.6 . . ?
C80 O9 H9 109.5 . . ?
O9 C80 H80A 109.5 . . ?
O9 C80 H80B 109.5 . . ?
O9 C80 H80C 109.5 . . ?
H80A C80 H80B 109.5 . . ?
H80A C80 H80C 109.5 . . ?
H80B C80 H80C 109.5 . . ?
C81 O10 H10A 109.5 . . ?
O10 C81 H81A 109.5 . . ?
O10 C81 H81B 109.5 . . ?
O10 C81 H81C 109.5 . . ?
H81A C81 H81B 109.5 . . ?
H81A C81 H81C 109.5 . . ?
H81B C81 H81C 109.5 . . ?

loop_
_geom_bond_atom_site_label_1
_geom_bond_atom_site_label_2
_geom_bond_distance
_geom_bond_site_symmetry_2
_geom_bond_publ_flag
Fe1 N1 1.906(2) . ?
Fe1 N2 1.980(3) . ?
Fe1 N3 1.972(2) . ?
Fe1 N4 1.905(2) . ?
Fe1 N5 1.996(2) . ?
Fe1 N6 1.987(2) . ?
N1 C7 1.335(4) . ?
N1 C83 1.338(3) . ?
N2 N7 1.386(3) . ?
N2 C1 1.326(4) . ?
N3 N8 1.385(3) . ?
N3 C4 1.331(4) . ?
N4 C46 1.340(3) . ?
N4 C50 1.342(4) . ?
N5 N10 1.386(3) . ?
N5 C43 1.324(4) . ?
N6 N9 1.385(3) . ?
N6 C40 1.309(4) . ?
N7 C3 1.353(4) . ?
N7 C7 1.407(3) . ?
N8 C6 1.353(4) . ?
N8 C83 1.407(4) . ?
N9 C42 1.360(4) . ?
N9 C46 1.398(4) . ?
N10 C45 1.355(4) . ?
N10 C50 1.399(3) . ?
C1 H1 0.9500 . ?
C1 C2 1.400(4) . ?
C2 H2 0.9500 . ?
C2 C3 1.366(4) . ?
C3 H3 0.9500 . ?
C4 H4 0.9500 . ?
C4 C5 1.401(4) . ?
C5 H5 0.9500 . ?
C5 C6 1.367(4) . ?
C6 H6 0.9500 . ?
C7 C8 1.378(4) . ?
C8 H8 0.9500 . ?
C8 C9 1.402(4) . ?
C9 C10 1.404(4) . ?
C9 C12 1.469(3) . ?
C10 H10 0.9500 . ?
C10 C83 1.373(4) . ?
C12 H12 0.9500 . ?
C12 C13 1.328(4) . ?
C13 H13 0.9500 . ?
C13 C14 1.470(3) . ?
C14 C15 1.392(4) . ?
C14 C19 1.404(4) . ?
C15 H15 0.9500 . ?
C15 C16 1.389(4) . ?
C16 H16 0.9500 . ?
C16 C17 1.390(4) . ?
C17 C18 1.392(4) . ?
C17 C20 1.501(4) . ?
C18 H18 0.9500 . ?
C18 C19 1.387(4) . ?
C19 H19 0.9500 . ?
C20 C21 1.492(4) . ?
C20 C27 1.354(4) . ?
C21 C22 1.397(4) . ?
C21 C26 1.400(4) . ?
C22 H22 0.9500 . ?
C22 C23 1.394(4) . ?
C23 H23 0.9500 . ?
C23 C24 1.379(5) . ?
C24 H24 0.9500 . ?
C24 C25 1.374(5) . ?
C25 H25 0.9500 . ?
C25 C26 1.381(4) . ?
C26 H26 0.9500 . ?
C27 C28 1.490(4) . ?
C27 C34 1.493(4) . ?
C28 C29 1.395(4) . ?
C28 C33 1.396(4) . ?
C29 H29 0.9500 . ?
C29 C30 1.388(4) . ?
C30 H30 0.9500 . ?
C30 C31 1.375(5) . ?
C31 H31 0.9500 . ?
C31 C32 1.390(5) . ?
C32 H32 0.9500 . ?
C32 C33 1.395(4) . ?
C33 H33 0.9500 . ?
C34 C35 1.399(4) . ?
C34 C39 1.390(4) . ?
C35 H35 0.9500 . ?
C35 C36 1.396(4) . ?
C36 H36 0.9500 . ?
C36 C37 1.375(5) . ?
C37 H37 0.9500 . ?
C37 C38 1.378(5) . ?
C38 H38 0.9500 . ?
C38 C39 1.390(4) . ?
C39 H39 0.9500 . ?
C40 H40 0.9500 . ?
C40 C41 1.415(4) . ?
C41 H41 0.9500 . ?
C41 C42 1.356(4) . ?
C42 H42 0.9500 . ?
C43 H43 0.9500 . ?
C43 C44 1.407(4) . ?
C44 H44 0.9500 . ?
C44 C45 1.351(4) . ?
C45 H45 0.9500 . ?
C46 C47 1.374(4) . ?
C47 H47 0.9500 . ?
C47 C48 1.408(4) . ?
C48 C49 1.396(4) . ?
C48 C51 1.466(4) . ?
C49 H49 0.9500 . ?
C49 C50 1.377(4) . ?
C51 H51 0.9500 . ?
C51 C52 1.329(4) . ?
C52 H52 0.9500 . ?
C52 C53 1.464(4) . ?
C53 C54 1.395(4) . ?
C53 C58 1.396(4) . ?
C54 H54 0.9500 . ?
C54 C55 1.382(4) . ?
C55 H55 0.9500 . ?
C55 C56 1.390(4) . ?
C56 C57 1.397(4) . ?
C56 C59 1.494(3) . ?
C57 H57 0.9500 . ?
C57 C58 1.388(4) . ?
C58 H58 0.9500 . ?
C59 C60 1.494(4) . ?
C59 C66 1.358(4) . ?
C60 C61 1.403(4) . ?
C60 C65 1.396(4) . ?
C61 H61 0.9500 . ?
C61 C62 1.390(4) . ?
C62 H62 0.9500 . ?
C62 C63 1.380(5) . ?
C63 H63 0.9500 . ?
C63 C64 1.381(5) . ?
C64 H64 0.9500 . ?
C64 C65 1.383(4) . ?
C65 H65 0.9500 . ?
C66 C67 1.499(4) . ?
C66 C73 1.498(4) . ?
C67 C68 1.392(4) . ?
C67 C72 1.389(4) . ?
C68 H68 0.9500 . ?
C68 C69 1.395(4) . ?
C69 H69 0.9500 . ?
C69 C70 1.385(5) . ?
C70 H70 0.9500 . ?
C70 C71 1.373(5) . ?
C71 H71 0.9500 . ?
C71 C72 1.390(4) . ?
C72 H72 0.9500 . ?
C73 C74 1.388(4) . ?
C73 C78 1.391(4) . ?
C74 H74 0.9500 . ?
C74 C75 1.388(4) . ?
C75 H75 0.9500 . ?
C75 C76 1.378(5) . ?
C76 H76 0.9500 . ?
C76 C77 1.387(5) . ?
C77 H77 0.9500 . ?
C77 C78 1.388(4) . ?
C78 H78 0.9500 . ?
Cl1 O1 1.427(3) . ?
Cl1 O2 1.418(3) . ?
Cl1 O3 1.428(2) . ?
Cl1 O4 1.431(2) . ?
Cl2 O5 1.437(3) . ?
Cl2 O6 1.445(3) . ?
Cl2 O7 1.423(3) . ?
Cl2 O8 1.425(2) . ?
Cl3 C79 1.739(5) . ?
Cl4 C79 1.746(4) . ?
C79 H79A 0.9900 . ?
C79 H79B 0.9900 . ?
O9 H9 0.8400 . ?
O9 C80 1.380(5) . ?
C80 H80A 0.9800 . ?
C80 H80B 0.9800 . ?
C80 H80C 0.9800 . ?
O10 H10A 0.8400 . ?
O10 C81 1.386(6) . ?
C81 H81A 0.9800 . ?
C81 H81B 0.9800 . ?
C81 H81C 0.9800 . ?

loop_
_geom_torsion_atom_site_label_1
_geom_torsion_atom_site_label_2
_geom_torsion_atom_site_label_3
_geom_torsion_atom_site_label_4
_geom_torsion
_geom_torsion_site_symmetry_1
_geom_torsion_site_symmetry_2
_geom_torsion_site_symmetry_3
_geom_torsion_site_symmetry_4
_geom_torsion_publ_flag
Fe1 N1 C7 N7 -1.0(3) . . . . ?
Fe1 N1 C7 C8 179.16(19) . . . . ?
Fe1 N1 C83 N8 1.3(3) . . . . ?
Fe1 N1 C83 C10 -178.6(2) . . . . ?
Fe1 N2 N7 C3 -176.11(18) . . . . ?
Fe1 N2 N7 C7 4.0(3) . . . . ?
Fe1 N2 C1 C2 174.8(2) . . . . ?
Fe1 N3 N8 C6 -173.36(18) . . . . ?
Fe1 N3 N8 C83 5.8(3) . . . . ?
Fe1 N3 C4 C5 170.7(2) . . . . ?
Fe1 N4 C46 N9 1.1(3) . . . . ?
Fe1 N4 C46 C47 -178.8(2) . . . . ?
Fe1 N4 C50 N10 -0.6(3) . . . . ?
Fe1 N4 C50 C49 179.6(2) . . . . ?
Fe1 N5 N10 C45 -178.3(2) . . . . ?
Fe1 N5 N10 C50 0.6(3) . . . . ?
Fe1 N5 C43 C44 177.6(3) . . . . ?
Fe1 N6 N9 C42 -172.98(19) . . . . ?
Fe1 N6 N9 C46 4.4(3) . . . . ?
Fe1 N6 C40 C41 171.0(3) . . . . ?
N1 C7 C8 C9 -0.9(4) . . . . ?
N2 N7 C3 C2 -0.8(3) . . . . ?
N2 N7 C7 N1 -2.1(3) . . . . ?
N2 N7 C7 C8 177.8(2) . . . . ?
N2 C1 C2 C3 0.2(3) . . . . ?
N3 N8 C6 C5 -0.7(3) . . . . ?
N3 N8 C83 N1 -4.6(3) . . . . ?
N3 N8 C83 C10 175.2(2) . . . . ?
N3 C4 C5 C6 0.0(3) . . . . ?
N4 C46 C47 C48 -1.3(4) . . . . ?
N5 N10 C45 C44 -0.2(4) . . . . ?
N5 N10 C50 N4 -0.1(4) . . . . ?
N5 N10 C50 C49 179.7(3) . . . . ?
N5 C43 C44 C45 -0.2(4) . . . . ?
N6 N9 C42 C41 -1.7(3) . . . . ?
N6 N9 C46 N4 -3.6(3) . . . . ?
N6 N9 C46 C47 176.2(3) . . . . ?
N6 C40 C41 C42 -1.0(4) . . . . ?
N7 N2 C1 C2 -0.6(3) . . . . ?
N7 C7 C8 C9 179.3(2) . . . . ?
N8 N3 C4 C5 -0.4(3) . . . . ?
N9 N6 C40 C41 0.0(3) . . . . ?
N9 C46 C47 C48 178.9(3) . . . . ?
N10 N5 C43 C44 0.1(4) . . . . ?
C1 N2 N7 C3 0.9(3) . . . . ?
C1 N2 N7 C7 -179.0(2) . . . . ?
C1 C2 C3 N7 0.4(3) . . . . ?
C3 N7 C7 N1 178.1(3) . . . . ?
C3 N7 C7 C8 -2.1(5) . . . . ?
C4 N3 N8 C6 0.7(3) . . . . ?
C4 N3 N8 C83 179.9(2) . . . . ?
C4 C5 C6 N8 0.5(3) . . . . ?
C6 N8 C83 N1 174.3(3) . . . . ?
C6 N8 C83 C10 -5.8(5) . . . . ?
C7 N1 C83 N8 -178.8(2) . . . . ?
C7 N1 C83 C10 1.3(4) . . . . ?
C7 N7 C3 C2 179.0(3) . . . . ?
C7 C8 C9 C10 2.0(4) . . . . ?
C7 C8 C9 C12 -176.5(2) . . . . ?
C8 C9 C10 C83 -1.4(4) . . . . ?
C8 C9 C12 C13 162.8(3) . . . . ?
C9 C10 C83 N1 -0.2(4) . . . . ?
C9 C10 C83 N8 180.0(2) . . . . ?
C9 C12 C13 C14 -175.5(2) . . . . ?
C10 C9 C12 C13 -15.6(4) . . . . ?
C12 C9 C10 C83 176.9(2) . . . . ?
C12 C13 C14 C15 -15.5(4) . . . . ?
C12 C13 C14 C19 161.8(3) . . . . ?
C13 C14 C15 C16 176.5(2) . . . . ?
C13 C14 C19 C18 -174.2(3) . . . . ?
C14 C15 C16 C17 -1.9(4) . . . . ?
C15 C14 C19 C18 3.2(4) . . . . ?
C15 C16 C17 C18 2.2(4) . . . . ?
C15 C16 C17 C20 -171.0(2) . . . . ?
C16 C17 C18 C19 0.2(4) . . . . ?
C16 C17 C20 C21 112.1(3) . . . . ?
C16 C17 C20 C27 -62.8(4) . . . . ?
C17 C18 C19 C14 -2.9(4) . . . . ?
C17 C20 C21 C22 -33.1(4) . . . . ?
C17 C20 C21 C26 144.1(3) . . . . ?
C17 C20 C27 C28 -15.6(5) . . . . ?
C17 C20 C27 C34 162.1(3) . . . . ?
C18 C17 C20 C21 -60.8(4) . . . . ?
C18 C17 C20 C27 124.3(3) . . . . ?
C19 C14 C15 C16 -0.8(4) . . . . ?
C20 C17 C18 C19 173.1(3) . . . . ?
C20 C21 C22 C23 178.7(3) . . . . ?
C20 C21 C26 C25 -179.0(3) . . . . ?
C20 C27 C28 C29 -42.8(4) . . . . ?
C20 C27 C28 C33 142.1(3) . . . . ?
C20 C27 C34 C35 129.6(3) . . . . ?
C20 C27 C34 C39 -53.7(4) . . . . ?
C21 C20 C27 C28 169.9(3) . . . . ?
C21 C20 C27 C34 -12.4(4) . . . . ?
C21 C22 C23 C24 -0.5(5) . . . . ?
C22 C21 C26 C25 -1.7(5) . . . . ?
C22 C23 C24 C25 -0.2(5) . . . . ?
C23 C24 C25 C26 -0.1(5) . . . . ?
C24 C25 C26 C21 1.1(5) . . . . ?
C26 C21 C22 C23 1.4(5) . . . . ?
C27 C20 C21 C22 141.9(3) . . . . ?
C27 C20 C21 C26 -40.9(4) . . . . ?
C27 C28 C29 C30 -175.0(3) . . . . ?
C27 C28 C33 C32 175.8(2) . . . . ?
C27 C34 C35 C36 178.8(3) . . . . ?
C27 C34 C39 C38 -177.8(3) . . . . ?
C28 C27 C34 C35 -52.5(4) . . . . ?
C28 C27 C34 C39 124.2(3) . . . . ?
C28 C29 C30 C31 -0.8(4) . . . . ?
C29 C28 C33 C32 0.4(4) . . . . ?
C29 C30 C31 C32 0.8(4) . . . . ?
C30 C31 C32 C33 -0.1(4) . . . . ?
C31 C32 C33 C28 -0.4(4) . . . . ?
C33 C28 C29 C30 0.2(4) . . . . ?
C34 C27 C28 C29 139.3(3) . . . . ?
C34 C27 C28 C33 -35.8(3) . . . . ?
C34 C35 C36 C37 -0.6(5) . . . . ?
C35 C34 C39 C38 -1.0(5) . . . . ?
C35 C36 C37 C38 -1.9(5) . . . . ?
C36 C37 C38 C39 2.8(5) . . . . ?
C37 C38 C39 C34 -1.3(5) . . . . ?
C39 C34 C35 C36 2.0(4) . . . . ?
C40 N6 N9 C42 1.0(3) . . . . ?
C40 N6 N9 C46 178.4(3) . . . . ?
C40 C41 C42 N9 1.6(4) . . . . ?
C42 N9 C46 N4 173.1(3) . . . . ?
C42 N9 C46 C47 -7.1(5) . . . . ?
C43 N5 N10 C45 0.1(3) . . . . ?
C43 N5 N10 C50 179.0(3) . . . . ?
C43 C44 C45 N10 0.3(4) . . . . ?
C45 N10 C50 N4 178.6(3) . . . . ?
C45 N10 C50 C49 -1.7(6) . . . . ?
C46 N4 C50 N10 178.7(3) . . . . ?
C46 N4 C50 C49 -1.1(4) . . . . ?
C46 N9 C42 C41 -178.5(3) . . . . ?
C46 C47 C48 C49 -0.3(4) . . . . ?
C46 C47 C48 C51 179.4(3) . . . . ?
C47 C48 C49 C50 1.1(4) . . . . ?
C47 C48 C51 C52 -15.9(5) . . . . ?
C48 C49 C50 N4 -0.4(5) . . . . ?
C48 C49 C50 N10 179.9(3) . . . . ?
C48 C51 C52 C53 -179.5(3) . . . . ?
C49 C48 C51 C52 163.8(3) . . . . ?
C50 N4 C46 N9 -178.2(2) . . . . ?
C50 N4 C46 C47 1.9(4) . . . . ?
C50 N10 C45 C44 -178.9(3) . . . . ?
C51 C48 C49 C50 -178.6(3) . . . . ?
C51 C52 C53 C54 169.2(3) . . . . ?
C51 C52 C53 C58 -10.5(5) . . . . ?
C52 C53 C54 C55 -180.0(3) . . . . ?
C52 C53 C58 C57 179.3(3) . . . . ?
C53 C54 C55 C56 -0.3(4) . . . . ?
C54 C53 C58 C57 -0.4(4) . . . . ?
C54 C55 C56 C57 1.4(4) . . . . ?
C54 C55 C56 C59 179.6(3) . . . . ?
C55 C56 C57 C58 -2.0(4) . . . . ?
C55 C56 C59 C60 -133.2(3) . . . . ?
C55 C56 C59 C66 45.7(4) . . . . ?
C56 C57 C58 C53 1.6(5) . . . . ?
C56 C59 C60 C61 45.0(4) . . . . ?
C56 C59 C60 C65 -132.9(3) . . . . ?
C56 C59 C66 C67 7.9(5) . . . . ?
C56 C59 C66 C73 -170.8(3) . . . . ?
C57 C56 C59 C60 44.9(4) . . . . ?
C57 C56 C59 C66 -136.1(3) . . . . ?
C58 C53 C54 C55 -0.3(4) . . . . ?
C59 C56 C57 C58 179.8(3) . . . . ?
C59 C60 C61 C62 -179.4(2) . . . . ?
C59 C60 C65 C64 178.9(2) . . . . ?
C59 C66 C67 C68 49.5(4) . . . . ?
C59 C66 C67 C72 -129.2(3) . . . . ?
C59 C66 C73 C74 -134.4(3) . . . . ?
C59 C66 C73 C78 47.9(4) . . . . ?
C60 C59 C66 C67 -173.3(3) . . . . ?
C60 C59 C66 C73 8.1(5) . . . . ?
C60 C61 C62 C63 0.9(4) . . . . ?
C61 C60 C65 C64 0.9(4) . . . . ?
C61 C62 C63 C64 0.1(4) . . . . ?
C62 C63 C64 C65 -0.6(4) . . . . ?
C63 C64 C65 C60 0.1(4) . . . . ?
C65 C60 C61 C62 -1.3(4) . . . . ?
C66 C59 C60 C61 -133.9(3) . . . . ?
C66 C59 C60 C65 48.2(4) . . . . ?
C66 C67 C68 C69 -176.5(3) . . . . ?
C66 C67 C72 C71 175.9(3) . . . . ?
C66 C73 C74 C75 -179.3(3) . . . . ?
C66 C73 C78 C77 179.3(3) . . . . ?
C67 C66 C73 C74 46.8(4) . . . . ?
C67 C66 C73 C78 -130.9(3) . . . . ?
C67 C68 C69 C70 -0.1(5) . . . . ?
C68 C67 C72 C71 -2.9(5) . . . . ?
C68 C69 C70 C71 -1.6(5) . . . . ?
C69 C70 C71 C72 0.9(5) . . . . ?
C70 C71 C72 C67 1.3(5) . . . . ?
C72 C67 C68 C69 2.3(5) . . . . ?
C73 C66 C67 C68 -131.7(3) . . . . ?
C73 C66 C67 C72 49.6(4) . . . . ?
C73 C74 C75 C76 0.0(5) . . . . ?
C74 C73 C78 C77 1.6(4) . . . . ?
C74 C75 C76 C77 1.5(5) . . . . ?
C75 C76 C77 C78 -1.5(5) . . . . ?
C76 C77 C78 C73 -0.1(5) . . . . ?
C78 C73 C74 C75 -1.5(5) . . . . ?
C83 N1 C7 N7 179.1(2) . . . . ?
C83 N1 C7 C8 -0.8(4) . . . . ?
C83 N8 C6 C5 -179.7(3) . . . . ?

loop_
_platon_squeeze_void_nr
_platon_squeeze_void_average_x
_platon_squeeze_void_average_y
_platon_squeeze_void_average_z
_platon_squeeze_void_volume
_platon_squeeze_void_count_electrons
_platon_squeeze_void_content
1 0.500 1.000 0.500 145 35 '2 CH3OH'
2 0.392 0.238 0.819 12 0 ' '
3 0.473 0.255 0.680 9 0 ' '
4 0.527 0.745 0.320 8 0 ' '
5 0.607 0.762 0.181 12 0 ' '
